data_2200799
loop_
_publ_author_name
'Errington, William'
'Parmar, Virinder S.'
'Singh, Amarjit'
'Singh, Ishwar'

_publ_section_title
;
 7-Acetoxy-4-(1-chloroethyl)coumarin
;
_journal_issue 10
_journal_name_full 'Acta Crystallographica Section E'
_journal_page_first o939
_journal_page_last o940
_journal_paper_doi 10.1107/S1600536801014799
_journal_volume 57
_journal_year 2001
_chemical_formula_iupac 'C13 H11 Cl O4'
_chemical_formula_moiety 'C13 H11 Cl O4'
_chemical_formula_sum 'C13 H11 Cl O4'
_chemical_formula_weight 266.67
_chemical_name_systematic
;
4-(1-Chloroethyl)coumarin-7-yl acetate
;
_space_group_IT_number 2
_symmetry_cell_setting triclinic
_symmetry_space_group_name_Hall '-P 1'
_symmetry_space_group_name_H-M 'P -1'
_audit_creation_method SHELXL-97
_cell_angle_alpha 97.450(4)
_cell_angle_beta 94.291(4)
_cell_angle_gamma 97.184(4)
_cell_formula_units_Z 2
_cell_length_a 4.1204(6)
_cell_length_b 10.7106(17)
_cell_length_c 13.842(2)
_cell_measurement_reflns_used 1852
_cell_measurement_temperature 200(2)
_cell_measurement_theta_max 25.05
_cell_measurement_theta_min 1.49
_cell_volume 598.38(16)
_computing_cell_refinement 'SAINT (Siemens, 1995)'
_computing_data_collection 'SMART (Siemens, 1994)'
_computing_data_reduction SAINT
_computing_molecular_graphics SHELXTL/PC
_computing_publication_material SHELXTL/PC
_computing_structure_refinement 'SHELXL97 (Sheldrick, 1997)'
_computing_structure_solution 'SHELXTL/PC (Siemens, 1994)'
_diffrn_ambient_temperature 200(2)
_diffrn_detector_area_resol_mean 8.192
_diffrn_measured_fraction_theta_full .952
_diffrn_measured_fraction_theta_max .952
_diffrn_measurement_device_type 'Siemens SMART CCD area-detector'
_diffrn_measurement_method \w
_diffrn_radiation_monochromator graphite
_diffrn_radiation_source 'normal-focus sealed tube'
_diffrn_radiation_type MoK\a
_diffrn_radiation_wavelength .71073
_diffrn_reflns_av_R_equivalents .0167
_diffrn_reflns_av_sigmaI/netI .0419
_diffrn_reflns_limit_h_max 4
_diffrn_reflns_limit_h_min -4
_diffrn_reflns_limit_k_max 12
_diffrn_reflns_limit_k_min -8
_diffrn_reflns_limit_l_max 13
_diffrn_reflns_limit_l_min -16
_diffrn_reflns_number 2931
_diffrn_reflns_theta_full 25.0
_diffrn_reflns_theta_max 25.05
_diffrn_reflns_theta_min 1.49
_diffrn_standards_decay_% 0
_diffrn_standards_number 0
_exptl_absorpt_coefficient_mu .322
_exptl_absorpt_correction_T_max .9809
_exptl_absorpt_correction_T_min .8819
_exptl_absorpt_correction_type multi-scan
_exptl_absorpt_process_details '(SADABS; Sheldrick, 1996)'
_exptl_crystal_colour colourless
_exptl_crystal_density_diffrn 1.480
_exptl_crystal_density_method 'not measured'
_exptl_crystal_description plate
_exptl_crystal_F_000 276
_exptl_crystal_size_max .40
_exptl_crystal_size_mid .24
_exptl_crystal_size_min .06
_refine_diff_density_max .27
_refine_diff_density_min -.22
_refine_ls_extinction_method none
_refine_ls_goodness_of_fit_ref 1.000
_refine_ls_hydrogen_treatment constr
_refine_ls_matrix_type full
_refine_ls_number_parameters 165
_refine_ls_number_reflns 2010
_refine_ls_number_restraints 0
_refine_ls_restrained_S_all 1.000
_refine_ls_R_factor_all .0574
_refine_ls_R_factor_gt .0422
_refine_ls_shift/su_max <0.001
_refine_ls_shift/su_mean .000
_refine_ls_structure_factor_coef Fsqd
_refine_ls_weighting_details 'calc w = 1/[\s^2^(Fo^2^)+(0.0746P)^2^] where P = (Fo^2^+2Fc^2^)/3'
_refine_ls_weighting_scheme calc
_refine_ls_wR_factor_ref .1179
_reflns_number_gt 1570
_reflns_number_total 2010
_reflns_threshold_expression I>2\s(I)
_cod_data_source_file ya6060.cif
_cod_data_source_block I
_cod_original_cell_volume 598.39(16)
_cod_database_code 2200799

loop_
_symmetry_equiv_pos_as_xyz
'x, y, z'
'-x, -y, -z'

loop_
_atom_site_label
_atom_site_fract_x
_atom_site_fract_y
_atom_site_fract_z
_atom_site_U_iso_or_equiv
_atom_site_adp_type
_atom_site_calc_flag
_atom_site_refinement_flags
_atom_site_occupancy
_atom_site_disorder_assembly
_atom_site_disorder_group
_atom_site_type_symbol
Cl1 .14201(15) .53214(6) .35411(5) .0381(2) Uani d . 1 . . Cl
O1 .1272(4) .97031(15) .23696(11) .0313(4) Uani d . 1 . . O
O2 -.0669(4) 1.06399(17) .36699(12) .0424(5) Uani d . 1 . . O
O3 .5333(4) .79658(17) -.05180(11) .0380(5) Uani d . 1 . . O
O4 .1831(6) .6210(2) -.10865(14) .0648(7) Uani d . 1 . . O
C2 .0688(6) .9766(2) .33315(17) .0301(6) Uani d . 1 . . C
C3 .1717(5) .8785(2) .38602(17) .0288(5) Uani d . 1 . . C
H3A .1405 .8829 .4536 .035 Uiso calc R 1 . . H
C4 .3103(5) .7809(2) .34296(16) .0255(5) Uani d . 1 . . C
C5 .5160(5) .6815(2) .18604(17) .0307(6) Uani d . 1 . . C
H5A .5829 .6136 .2170 .037 Uiso calc R 1 . . H
C6 .5667(6) .6851(2) .08929(17) .0324(6) Uani d . 1 . . C
H6A .6660 .6205 .0536 .039 Uiso calc R 1 . . H
C7 .4696(6) .7850(2) .04503(16) .0321(6) Uani d . 1 . . C
C8 .3268(6) .8801(2) .09454(16) .0311(6) Uani d . 1 . . C
H8A .2641 .9484 .0631 .037 Uiso calc R 1 . . H
C9 .2770(5) .8737(2) .19140(16) .0270(5) Uani d . 1 . . C
C10 .3681(5) .7755(2) .24028(16) .0255(5) Uani d . 1 . . C
C11 .3726(6) .7071(2) -.12457(17) .0355(6) Uani d . 1 . . C
C12 .4652(7) .7363(3) -.22172(18) .0429(7) Uani d . 1 . . C
H12A .4231 .6585 -.2691 .064 Uiso calc R 1 . . H
H12B .6990 .7701 -.2166 .064 Uiso calc R 1 . . H
H12C .3344 .7996 -.2435 .064 Uiso calc R 1 . . H
C1' .4119(5) .6784(2) .39946(16) .0281(5) Uani d . 1 . . C
H1'A .6398 .6650 .3845 .034 Uiso calc R 1 . . H
C2' .4116(6) .7044(2) .50969(16) .0332(6) Uani d . 1 . . C
H2'A .5541 .7841 .5346 .050 Uiso calc R 1 . . H
H2'B .4934 .6345 .5391 .050 Uiso calc R 1 . . H
H2'C .1873 .7114 .5267 .050 Uiso calc R 1 . . H

loop_
_atom_site_aniso_label
_atom_site_aniso_U_11
_atom_site_aniso_U_22
_atom_site_aniso_U_33
_atom_site_aniso_U_12
_atom_site_aniso_U_13
_atom_site_aniso_U_23
Cl1 .0396(4) .0272(4) .0482(4) .0074(3) .0032(3) .0050(3)
O1 .0395(9) .0274(9) .0290(10) .0105(8) .0046(7) .0050(7)
O2 .0588(12) .0343(11) .0387(10) .0221(9) .0111(9) .0037(8)
O3 .0516(11) .0362(10) .0238(9) -.0028(8) .0074(8) .0022(7)
O4 .0863(16) .0591(15) .0378(12) -.0275(13) -.0014(10) .0054(10)
C2 .0342(13) .0251(13) .0301(13) .0034(11) .0034(10) .0008(10)
C3 .0308(12) .0317(13) .0243(12) .0050(11) .0027(10) .0043(10)
C4 .0204(11) .0270(13) .0283(12) .0024(10) -.0001(9) .0032(10)
C5 .0311(12) .0294(14) .0314(14) .0059(11) .0005(10) .0033(10)
C6 .0349(13) .0334(14) .0284(13) .0062(11) .0052(10) -.0007(11)
C7 .0323(13) .0356(15) .0256(13) -.0039(11) .0027(10) .0016(11)
C8 .0367(13) .0268(13) .0294(13) .0028(11) -.0001(10) .0048(10)
C9 .0262(12) .0247(12) .0287(13) .0035(10) .0003(9) .0000(10)
C10 .0232(11) .0272(13) .0252(12) .0029(10) -.0010(9) .0028(10)
C11 .0444(15) .0304(15) .0308(15) .0070(12) .0022(11) .0002(11)
C12 .0577(17) .0417(17) .0290(14) .0082(14) .0069(12) .0005(12)
C1' .0260(12) .0299(13) .0296(13) .0073(10) .0028(10) .0045(10)
C2' .0403(13) .0377(15) .0249(13) .0149(12) .0008(10) .0083(11)

loop_
_atom_type_symbol
_atom_type_description
_atom_type_scat_dispersion_real
_atom_type_scat_dispersion_imag
_atom_type_scat_source
C C .0033 .0016 'International Tables Vol C Tables 4.2.6.8 and 6.1.1.4'
H H .0000 .0000 'International Tables Vol C Tables 4.2.6.8 and 6.1.1.4'
O O .0106 .0060 'International Tables Vol C Tables 4.2.6.8 and 6.1.1.4'
Cl Cl .1484 .1585 'International Tables Vol C Tables 4.2.6.8 and 6.1.1.4'

loop_
_geom_angle_atom_site_label_1
_geom_angle_atom_site_label_2
_geom_angle_atom_site_label_3
_geom_angle
C2 O1 C9 121.49(18)
C11 O3 C7 118.12(19)
O2 C2 O1 117.1(2)
O2 C2 C3 125.3(2)
O1 C2 C3 117.6(2)
C4 C3 C2 122.4(2)
C4 C3 H3A 118.8
C2 C3 H3A 118.8
C3 C4 C10 119.1(2)
C3 C4 C1' 121.4(2)
C10 C4 C1' 119.45(19)
C6 C5 C10 121.8(2)
C6 C5 H5A 119.1
C10 C5 H5A 119.1
C5 C6 C7 118.5(2)
C5 C6 H6A 120.7
C7 C6 H6A 120.7
C8 C7 C6 122.2(2)
C8 C7 O3 117.1(2)
C6 C7 O3 120.5(2)
C7 C8 C9 118.0(2)
C7 C8 H8A 121.0
C9 C8 H8A 121.0
O1 C9 C8 115.5(2)
O1 C9 C10 121.8(2)
C8 C9 C10 122.7(2)
C9 C10 C5 116.7(2)
C9 C10 C4 117.6(2)
C5 C10 C4 125.7(2)
O4 C11 O3 122.4(2)
O4 C11 C12 127.1(2)
O3 C11 C12 110.5(2)
C11 C12 H12A 109.5
C11 C12 H12B 109.5
H12A C12 H12B 109.5
C11 C12 H12C 109.5
H12A C12 H12C 109.5
H12B C12 H12C 109.5
C4 C1' C2' 116.3(2)
C4 C1' Cl1 108.00(15)
C2' C1' Cl1 109.01(17)
C4 C1' H1'A 107.7
C2' C1' H1'A 107.7
Cl1 C1' H1'A 107.7
C1' C2' H2'A 109.5
C1' C2' H2'B 109.5
H2'A C2' H2'B 109.5
C1' C2' H2'C 109.5
H2'A C2' H2'C 109.5
H2'B C2' H2'C 109.5

loop_
_geom_bond_atom_site_label_1
_geom_bond_atom_site_label_2
_geom_bond_site_symmetry_2
_geom_bond_distance
_geom_bond_publ_flag
Cl1 C1' . 1.814(2) ?
O1 C2 . 1.365(3) ?
O1 C9 . 1.378(3) ?
O2 C2 . 1.210(3) ?
O3 C11 . 1.365(3) ?
O3 C7 . 1.403(3) ?
O4 C11 . 1.186(3) ?
C2 C3 . 1.444(3) ?
C3 C4 . 1.346(3) ?
C3 H3A . .950 ?
C4 C10 . 1.454(3) ?
C4 C1' . 1.510(3) ?
C5 C6 . 1.375(3) ?
C5 C10 . 1.405(3) ?
C5 H5A . .950 ?
C6 C7 . 1.386(4) ?
C6 H6A . .950 ?
C7 C8 . 1.372(3) ?
C8 C9 . 1.381(3) ?
C8 H8A . .9500 ?
C9 C10 . 1.396(3) ?
C11 C12 . 1.486(3) ?
C12 H12A . .980 ?
C12 H12B . .980 ?
C12 H12C . .980 ?
C1' C2' . 1.515(3) ?
C1' H1'A . 1.000 ?
C2' H2'A . .980 ?
C2' H2'B . .980 ?
C2' H2'C . .980 ?

loop_
_geom_torsion_atom_site_label_1
_geom_torsion_atom_site_label_2
_geom_torsion_atom_site_label_3
_geom_torsion_atom_site_label_4
_geom_torsion
_geom_torsion_publ_flag
C9 O1 C2 O2 -179.3(2) ?
C9 O1 C2 C3 .4(3) ?
O2 C2 C3 C4 177.4(2) ?
O1 C2 C3 C4 -2.3(3) ?
C2 C3 C4 C10 1.9(3) ?
C2 C3 C4 C1' -179.2(2) ?
C10 C5 C6 C7 .3(4) ?
C5 C6 C7 C8 .3(4) ?
C5 C6 C7 O3 176.3(2) ?
C11 O3 C7 C8 -116.4(2) y
C11 O3 C7 C6 67.4(3) ?
C6 C7 C8 C9 -.7(3) ?
O3 C7 C8 C9 -176.9(2) ?
C2 O1 C9 C8 -178.82(19) ?
C2 O1 C9 C10 1.8(3) ?
C7 C8 C9 O1 -178.82(19) ?
C7 C8 C9 C10 .5(3) ?
O1 C9 C10 C5 179.36(19) ?
C8 C9 C10 C5 .1(3) ?
O1 C9 C10 C4 -2.2(3) ?
C8 C9 C10 C4 178.5(2) ?
C6 C5 C10 C9 -.5(3) ?
C6 C5 C10 C4 -178.8(2) ?
C3 C4 C10 C9 .4(3) ?
C1' C4 C10 C9 -178.62(19) ?
C3 C4 C10 C5 178.6(2) ?
C1' C4 C10 C5 -.4(3) ?
C7 O3 C11 O4 .1(4) y
C7 O3 C11 C12 178.8(2) y
C3 C4 C1' C2' -11.5(3) ?
C10 C4 C1' C2' 167.4(2) y
C3 C4 C1' Cl1 111.3(2) ?
C10 C4 C1' Cl1 -69.7(2) y
